data_9002905
loop_
_publ_author_name
'Dobelin, N.'
'Armbruster, T.'

_publ_section_title
;
 Stepwise dehydration of Sr-exchanged heulandite:
 A single-crystal X-ray study
 Note: dehydrated at 200 deg C, measured at -170 deg C
;
_journal_name_full 'American Mineralogist'
_journal_page_first 527
_journal_page_last 533
_journal_volume 88
_journal_year 2003
_chemical_formula_sum 'Al4.5 H38 O44.58 Si13.5 Sr2.678'
_chemical_name_mineral Heulandite-Sr
_space_group_IT_number 8
_symmetry_space_group_name_Hall 'C -2y'
_symmetry_space_group_name_H-M 'C 1 m 1'
_cell_angle_alpha 90
_cell_angle_beta 116.897
_cell_angle_gamma 90
_cell_formula_units_Z 2
_cell_length_a 17.642
_cell_length_b 17.775
_cell_length_c 7.414
_cell_volume 2073.423
_database_code_amcsd 0002994
_exptl_crystal_density_diffrn 2.381
_cod_original_cell_volume 2073.422
_cod_original_formula_sum 'Sr2.678 (Si13.5 Al4.5) O44.58 H38'
_cod_database_code 9002905

loop_
_space_group_symop_operation_xyz
x,y,z
1/2+x,1/2+y,z
x,-y,z
1/2+x,1/2-y,z

loop_
_atom_site_aniso_label
_atom_site_aniso_U_11
_atom_site_aniso_U_22
_atom_site_aniso_U_33
_atom_site_aniso_U_12
_atom_site_aniso_U_13
_atom_site_aniso_U_23
Sr3 0.04800 0.02300 0.07400 0.00000 -0.02800 0.00000
Si1 0.01400 0.02100 0.01800 -0.00400 0.00600 -0.00200
Al1 0.01400 0.02100 0.01800 -0.00400 0.00600 -0.00200
Si1* 0.01400 0.02200 0.01300 -0.00040 0.00700 0.00200
Al1* 0.01400 0.02200 0.01300 -0.00040 0.00700 0.00200
Si2 0.03500 0.01700 0.01400 -0.00200 0.01200 -0.00300
Al2 0.03500 0.01700 0.01400 -0.00200 0.01200 -0.00300
Si2* 0.02300 0.01700 0.02500 0.00100 0.01200 0.00100
Al2* 0.02300 0.01700 0.02500 0.00100 0.01200 0.00100
Si3 0.02000 0.02000 0.01600 -0.00200 0.00900 0.00000
Al3 0.02000 0.02000 0.01600 -0.00200 0.00900 0.00000
Si3* 0.02100 0.01700 0.01300 0.00100 0.00600 0.00000
Al3* 0.02100 0.01700 0.01300 0.00100 0.00600 0.00000
Si4 0.02400 0.02200 0.01200 -0.00600 0.00600 -0.00200
Al4 0.02400 0.02200 0.01200 -0.00600 0.00600 -0.00200
Si4* 0.02200 0.02300 0.01800 0.00200 0.00800 0.00200
Al4* 0.02200 0.02300 0.01800 0.00200 0.00800 0.00200
Si5 0.01560 0.01990 0.01580 -0.00200 0.00470 -0.00300
Al5 0.01560 0.01990 0.01580 -0.00200 0.00470 -0.00300
O1 0.07400 0.02000 0.01300 0.00000 0.01200 0.00000
O1* 0.05800 0.01800 0.04300 0.00000 0.00700 0.00000
O2 0.08200 0.04200 0.08600 -0.00400 0.06800 -0.02700
O2* 0.05500 0.04500 0.04600 -0.02000 0.03900 -0.02200
O3 0.05600 0.03500 0.03200 -0.01100 0.03000 -0.01000
O3* 0.03500 0.03500 0.02000 -0.01400 0.01500 -0.00400
O4 0.03800 0.04600 0.01700 0.00800 0.00400 0.00600
O4* 0.01700 0.02700 0.03700 -0.00200 0.00500 0.00300
O5 0.08300 0.08000 0.07300 -0.03300 0.06500 -0.03900
O6 0.01500 0.02600 0.04500 -0.00300 0.01200 -0.00800
O6* 0.02400 0.02600 0.02800 0.00100 0.01600 0.01100
O7 0.05300 0.03900 0.04400 0.01000 0.00000 0.02400
O7* 0.05200 0.05300 0.05900 0.00100 -0.01300 0.01800
O8 0.03300 0.04400 0.03400 -0.01500 0.01500 -0.02800
O8* 0.03500 0.04700 0.03600 0.00900 -0.00500 -0.01700
O9 0.02700 0.02600 0.02400 -0.00800 0.01000 -0.00600
O9* 0.02200 0.02700 0.02800 -0.00600 0.01700 -0.00500
O10 0.02800 0.03200 0.02900 -0.00700 0.01200 0.00000
O10* 0.05000 0.02700 0.04700 -0.00700 0.00300 0.00500

loop_
_atom_site_label
_atom_site_fract_x
_atom_site_fract_y
_atom_site_fract_z
_atom_site_occupancy
_atom_site_U_iso_or_equiv
_atom_site_type_symbol
_atom_site_attached_hydrogens
Sr1 0.14390 0.00000 0.67900 0.25600 0.03293 Sr 0
Sr1* 0.84590 0.00000 0.32400 0.14800 0.02660 Sr 0
Sr2 0.79170 0.00000 0.23000 0.18000 0.03040 Sr 0
Sr2* 0.21170 0.00000 0.83100 0.16000 0.02660 Sr 0
Sr3 0.48030 0.00000 0.76750 5.47000 0.00761 Sr 0
Sr3* 0.51600 0.00000 0.25300 0.11000 0.04433 Sr 0
Sr4 0.54400 0.00000 0.20400 0.05500 0.04914 Sr 0
Sr5 0.18510 0.00000 0.74300 0.28000 0.01520 Sr 0
Sr6 0.74560 0.00000 0.04700 0.18900 0.06459 Sr 0
Sr6* 0.25900 0.00000 0.91000 0.12000 0.00127 Sr 0
Sr8 0.91200 0.00000 0.67000 0.18000 0.36222 Sr 0
Si1 0.82020 0.83180 0.91280 0.75000 0.01836 Si 0
Al1 0.82020 0.83180 0.91280 0.25000 0.01836 Al 0
Si1* 0.17940 0.16510 0.09700 0.75000 0.01621 Si 0
Al1* 0.17940 0.16510 0.09700 0.25000 0.01621 Al 0
Si2 0.70690 0.90950 0.50020 0.75000 0.02178 Si 0
Al2 0.70690 0.90950 0.50020 0.25000 0.02178 Al 0
Si2* 0.29450 0.09010 0.51040 0.75000 0.02102 Si 0
Al2* 0.29450 0.09010 0.51040 0.25000 0.02102 Al 0
Si3 0.71020 0.68860 0.72340 0.75000 0.01824 Si 0
Al3 0.71020 0.68860 0.72340 0.25000 0.01824 Al 0
Si3* 0.28520 0.31020 0.27510 0.75000 0.01735 Si 0
Al3* 0.28520 0.31020 0.27510 0.25000 0.01735 Al 0
Si4 0.93450 0.70820 0.58930 0.75000 0.01976 Si 0
Al4 0.93450 0.70820 0.58930 0.25000 0.01976 Al 0
Si4* 0.06390 0.29520 0.41150 0.75000 0.02140 Si 0
Al4* 0.06390 0.29520 0.41150 0.25000 0.02140 Al 0
Si5 0.00110 0.79257 0.00430 0.75000 0.01798 Si 0
Al5 0.00110 0.79257 0.00430 0.25000 0.01798 Al 0
O1 0.69260 0.00000 0.45500 1.00000 0.03800 O 0
O1* 0.31390 0.00000 0.55500 1.00000 0.04559 O 0
O2 0.75680 0.87800 0.37200 1.00000 0.05826 O 0
O2* 0.23650 0.11590 0.62300 1.00000 0.04306 O 0
O3 0.81150 0.85200 0.11800 1.00000 0.03673 O 0
O3* 0.18140 0.14600 0.88400 1.00000 0.02913 O 0
O4 0.75890 0.89210 0.74500 1.00000 0.03673 O 0
O4* 0.24310 0.10680 0.26100 1.00000 0.02913 O 0
O5 0.99160 0.68490 0.48100 1.00000 0.06713 O 0
O6 0.91780 0.84400 0.95600 1.00000 0.02913 O 0
O6* 0.08250 0.15130 0.07100 1.00000 0.02406 O 0
O7 0.63100 0.73230 0.54800 1.00000 0.05319 O 0
O7* 0.36500 0.26710 0.44800 1.00000 0.06966 O 0
O8 0.99260 0.74470 0.81200 1.00000 0.03673 O 0
O8* 0.01590 0.26750 0.18200 1.00000 0.04686 O 0
O9 0.79230 0.74500 0.84300 1.00000 0.02660 O 0
O9* 0.20770 0.25260 0.15800 1.00000 0.02406 O 0
O10 0.89130 0.63040 0.61600 1.00000 0.03040 O 0
O10* 0.11040 0.37390 0.41000 1.00000 0.04813 O 0
Wat1 0.29200 0.00000 0.04000 0.65000 0.05699 O 2
Wat1* 0.24830 0.00000 0.96100 0.36000 0.05446 O 2
Wat3 0.50700 0.00000 0.45000 0.97000 0.10005 O 2
Wat4 0.57600 0.90860 0.98200 0.44000 0.05446 O 2
Wat4* 0.61100 0.90800 0.90000 0.50000 0.07726 O 2
Wat5 0.07300 0.00000 0.88600 0.58000 0.03546 O 2
Wat7 0.46900 0.06900 0.02500 0.61000 0.30016 O 2
Wat7* 0.40400 0.09300 0.05900 0.19000 0.03420 O 2
Wat8 0.01500 0.09200 0.50800 0.26000 0.05319 O 2
Wat9 0.97400 0.09200 0.54000 0.06000 0.02026 O 2
Wat11 0.89800 0.00000 0.17000 0.50000 0.16085 O 2
Wat11* 0.91900 0.00000 0.08600 0.60000 0.08245 O 2
Wat13 0.63600 0.00000 -0.09000 0.80000 0.31156 O 2

loop_
_cod_changelog_entry_id
_cod_changelog_entry_author
_cod_changelog_entry_date
_cod_changelog_entry_text
1
;cod-tools version 3.8.0
Id: cif_guess_AMCSD_atom_types 9581 2023-05-17 12:35:41Z saulius
;
2023-05-23T09:19:32+03:00
;Derived atom types and hydrogen counts
from atom names that follow the AMCSD naming convention
(Wat == water, O-H == hydroxyl).
;
2
;cod-tools version 3.10.1
Id: cif_fix_AMCSD_aniso_labels 10200 2024-08-01 14:09:44Z saulius
;
2024-08-02T12:20:24+03:00
;Changed the following '_atom_site_aniso_label' values:
'Si1'' -> 'Si1*'
'Al1'' -> 'Al1*'
'Si2'' -> 'Si2*'
'Al2'' -> 'Al2*'
'Si3'' -> 'Si3*'
'Al3'' -> 'Al3*'
'Si4'' -> 'Si4*'
'Al4'' -> 'Al4*'
'O1'' -> 'O1*'
'O2'' -> 'O2*'
'O3'' -> 'O3*'
'O4'' -> 'O4*'
'O6'' -> 'O6*'
'O7'' -> 'O7*'
'O8'' -> 'O8*'
'O9'' -> 'O9*'
'O10'' -> 'O10*'
;

loop_
_cod_related_entry_id
_cod_related_entry_database
_cod_related_entry_code
1 AMCSD 0002994
